data_4118236
loop_
_publ_author_name
'Takafumi Yamamoto'
'Yoji Kobayashi'
'Naoaki Hayashi'
'C\'edric Tassel'
'Takashi Saito'
'Shoji Yamanaka'
'Mikio Takano'
'Kenji Ohoyama'
'Yuichi Shimakawa'
'Kazuyoshi Yoshimura'
'Hiroshi Kageyama'

_publ_section_title
;
 (Sr1-xBax)FeO2 (0.4 <=x<= 1): A New Oxygen-Deficient Perovskite Structure
;
_journal_name_full 'Journal of the American Chemical Society'
_journal_page_first 11444
_journal_page_last 11454
_journal_paper_doi 10.1021/ja3007403
_journal_volume 134
_journal_year 2012
_chemical_formula_sum 'Ba0.8 Fe O2 Sr0.2'
_space_group_IT_number 123
_symmetry_Int_Tables_number 123
_symmetry_space_group_name_Hall '-P 4 2'
_symmetry_space_group_name_H-M 'P 4/m m m'
_cell_angle_alpha 90
_cell_angle_beta 90
_cell_angle_gamma 90
_cell_formula_units_Z 4
_cell_length_a 8.30167(16)
_cell_length_b 8.30167(16)
_cell_length_c 3.84632(9)
_cell_volume 265.080(10)
_pd_phase_name 'New structure'
_cod_data_source_file ja3007403_si_002.cif
_cod_data_source_block VESTA_phase_1
_cod_original_formula_sum 'Fe O2 Sr0.2 Ba0.8'
_cod_database_code 4118236

loop_
_symmetry_equiv_pos_as_xyz
'x, y, z'
'-x, -y, -z'
'-x, -y, z'
'x, y, -z'
'-y, x, z'
'y, -x, -z'
'y, -x, z'
'-y, x, -z'
'-x, y, -z'
'x, -y, z'
'x, -y, -z'
'-x, y, z'
'y, x, -z'
'-y, -x, z'
'-y, -x, -z'
'y, x, z'

loop_
_atom_site_label
_atom_site_occupancy
_atom_site_fract_x
_atom_site_fract_y
_atom_site_fract_z
_atom_site_adp_type
_atom_site_B_iso_or_equiv
_atom_site_type_symbol
Sr 0.200 0.236670 0.236670 0.500000 Biso 0.774646 Sr
Ba 0.800 0.236670 0.236670 0.500000 Biso 0.774646 Ba
Fe1 1.0 0 0 0 Biso 0.839074 Fe
Fe2 0.208 0.500000 0 0 Biso 0.617916 Fe
Fe2' 0.396 0.500000 0.042080 0 Biso 0.617916 Fe
Fe3 1.0 0.500000 0.500000 0 Biso 3.923234 Fe
O1 1.0 0.28327(42) 0 0 Biso 1.828483 O
O2 0.604 0.2665(8) 0.500000 0 Biso 2.558043 O
O3 1.0 0 0 0.500000 Biso 0.266400 O
O4 0.583 0.500000 0.500000 0.500000 Biso 19.383297 O

loop_
_atom_site_aniso_label
_atom_site_aniso_U_11
_atom_site_aniso_U_22
_atom_site_aniso_U_33
_atom_site_aniso_U_12
_atom_site_aniso_U_13
_atom_site_aniso_U_23
Sr 0.00981 0.00981 0.00981 0.00000 0.00000 0.00000
Ba 0.00981 0.00981 0.00981 0.00000 0.00000 0.00000
Fe1 0.01063 0.01063 0.01063 0.00000 0.00000 0.00000
Fe2 0.00783 0.00783 0.00783 0.00000 0.00000 0.00000
Fe2' 0.00783 0.00783 0.00783 0.00000 0.00000 0.00000
Fe3 0.02905 0.02905 0.09096 0.00000 0.00000 0.00000
O1 0.02316 0.02316 0.02316 0.00000 0.00000 0.00000
O2 0.03240 0.03240 0.03240 0.00000 0.00000 0.00000
O3 0.00337 0.00337 0.00337 0.00000 0.00000 0.00000
O4 0.28878 0.28878 0.15892 0.00000 0.00000 0.00000
